data_7050563
loop_
_publ_author_name
'Grosshans, Philippe'
'Jouaiti, Abdelaziz'
'Hosseini, Mir Wais'
'Kyritsakas, Nathalie'

_publ_section_title
;
 Gradual increase in the dimensionality of cobalt and mercury
 coordination networks based on conformation of tetradentate tectons
;
_journal_issue 5
_journal_name_full 'New Journal of Chemistry'
_journal_page_first 793
_journal_paper_doi 10.1039/b301351k
_journal_volume 27
_journal_year 2003
_chemical_formula_moiety 'C30 H27 Cl6 Hg2 N4 O9'
_chemical_formula_sum 'C30 H27 Cl6 Hg2 N4 O9'
_chemical_formula_weight 1201.47
_space_group_IT_number 14
_symmetry_cell_setting monoclinic
_symmetry_space_group_name_Hall '-P 2yn'
_symmetry_space_group_name_H-M 'P 1 21/n 1'
_cell_angle_alpha 90
_cell_angle_beta 91.285(5)
_cell_angle_gamma 90
_cell_formula_units_Z 4
_cell_length_a 14.7630(3)
_cell_length_b 13.2294(3)
_cell_length_c 20.6902(4)
_cell_measurement_reflns_used 19235
_cell_measurement_temperature 173
_cell_measurement_theta_max 29.1
_cell_measurement_theta_min 1.4
_cell_volume 4039.90(15)
_computing_publication_material CIFGEN_IN_OpenMoleN_(_1997)
_computing_structure_refinement LSFM_OpenMoleN_(_1997)
_computing_structure_solution Direct_methods_(SIR,_Burla_et_al.,_1989)
_diffrn_ambient_temperature 173
_diffrn_measurement_details
;
19235 reflections were collected using program Collect
("Collect" Data collection software, Nonius B.V., 1998)
The conditions were as follow : crystal to detector distance =  36. mm.
Scan angle =  0.9 deg 1 scans of   90 sec per frame.
Data collection was divided into  2 set(s)
with the following starting angles and number of frames :

Set 1 Theta =    7.80 Omega =    0.00 Kappa =    0.00  202 frames
Set 2 Theta =   -7.50 Kappa =  -73.00 Phi   =    0.00   83 frames
Friedel pairs were averaged. Internal R = 0.06
;
_diffrn_measurement_device_type KappaCCD
_diffrn_measurement_method '\p scans'
_diffrn_radiation_monochromator graphite
_diffrn_radiation_type Mo-K\a
_diffrn_radiation_wavelength 0.71073
_diffrn_reflns_av_R_equivalents 0.060
_diffrn_reflns_av_sigmaI/netI 0.333
_diffrn_reflns_limit_h_max 20
_diffrn_reflns_limit_h_min -20
_diffrn_reflns_limit_k_max 18
_diffrn_reflns_limit_k_min -16
_diffrn_reflns_limit_l_max 28
_diffrn_reflns_limit_l_min -28
_diffrn_reflns_number 19235
_diffrn_reflns_theta_max 29.11
_diffrn_reflns_theta_min 2.5
_diffrn_source xray_tube
_diffrn_standards_decay_% 0
_exptl_absorpt_coefficient_mu 8.040
_exptl_absorpt_correction_T_max 0.526
_exptl_absorpt_correction_T_min 0.370
_exptl_absorpt_correction_type refdelf_(Walker_&_Stuart,_1983)
_exptl_crystal_colour colorless
_exptl_crystal_density_diffrn 1.98
_exptl_crystal_density_method none
_exptl_crystal_description prism
_exptl_crystal_F_000 2276
_exptl_crystal_size_max 0.12
_exptl_crystal_size_mid 0.10
_exptl_crystal_size_min 0.08
_refine_diff_density_max 1.826
_refine_diff_density_min -0.381
_refine_ls_extinction_method none
_refine_ls_goodness_of_fit_all 1.518
_refine_ls_goodness_of_fit_ref 1.017
_refine_ls_hydrogen_treatment noref
_refine_ls_matrix_type full
_refine_ls_number_constraints 15
_refine_ls_number_parameters 441
_refine_ls_number_reflns 6214
_refine_ls_number_restraints 0
_refine_ls_R_factor_all 0.126
_refine_ls_R_factor_gt 0.060
_refine_ls_shift/esd_mean 0.000
_refine_ls_shift/su_max 0.001
_refine_ls_structure_factor_coef F
_refine_ls_weighting_scheme sigma
_refine_ls_wR_factor_all 0.351
_refine_ls_wR_factor_ref 0.074
_reflns_number_gt 6214
_reflns_number_total 11285
_reflns_threshold_expression >3.0\s(I)
_cod_data_source_file b301351k.txt
_cod_data_source_block st1219
_cod_original_cell_volume 4039.9(1)
_cod_database_code 7050563

loop_
_symmetry_equiv_pos_as_xyz
x,y,z
1/2-x,1/2+y,1/2-z
-x,-y,-z
1/2+x,1/2-y,1/2+z

loop_
_atom_site_aniso_label
_atom_site_aniso_U_11
_atom_site_aniso_U_22
_atom_site_aniso_U_33
_atom_site_aniso_U_12
_atom_site_aniso_U_13
_atom_site_aniso_U_23
_atom_site_aniso_type_symbol
HG1 0.0384 0.0404(2) 0.0463(2) 0.0025(2) 0.0153(2) -0.0009(2) Hg
HG2 0.0328 0.0483(3) 0.0554(3) 0.0033(2) 0.0107(2) 0.0053(3) Hg
CL1 0.055(2) 0.047(2) 0.052(2) 0.015(2) 0.007(2) 0.004(2) Cl
CL2 0.075(2) 0.039(2) 0.085(2) 0.003(2) 0.040(2) -0.005(2) Cl
CL3 0.049(2) 0.050(2) 0.081(3) 0.007(2) -0.006(2) -0.002(2) Cl
CL4 0.057(2) 0.065(2) 0.100(3) 0.005(2) 0.033(2) 0.031(2) Cl
C1 0.029(5) 0.031(5) 0.034(5) -0.002(5) 0.012(4) -0.001(5) C
C2 0.039(6) 0.027(5) 0.051(7) -0.004(5) 0.019(5) -0.005(5) C
O1 0.035(4) 0.031(4) 0.050(5) 0.007(4) 0.019(3) 0.004(4) O
C3 0.030(5) 0.033(6) 0.049(7) 0.001(5) 0.012(5) -0.001(6) C
O2 0.048(5) 0.034(4) 0.071(6) 0.001(4) 0.029(4) 0.016(4) O
C4 0.035(6) 0.033(6) 0.047(6) -0.000(5) 0.020(5) 0.002(5) C
C5 0.037(6) 0.037(6) 0.046(7) 0.000(6) 0.012(5) 0.006(6) C
C6 0.044(7) 0.033(6) 0.056(8) 0.008(6) 0.010(6) 0.003(6) C
C7 0.042(6) 0.033(6) 0.038(6) 0.011(5) 0.010(5) -0.004(5) C
N1 0.026(4) 0.036(5) 0.049(6) 0.000(4) 0.013(4) 0.003(5) N
C8 0.035(6) 0.040(6) 0.047(6) -0.000(6) 0.015(5) 0.002(6) C
C9 0.031(5) 0.035(6) 0.034(6) 0.001(5) 0.007(5) 0.005(5) C
O3 0.038(4) 0.037(4) 0.041(4) -0.002(4) 0.016(3) -0.001(4) O
C10 0.033(6) 0.037(6) 0.055(7) 0.003(5) 0.015(5) -0.001(6) C
O4 0.060(5) 0.037(5) 0.103(7) 0.001(5) 0.043(5) -0.009(5) O
C11 0.019(5) 0.038(6) 0.041(6) -0.001(5) -0.006(5) 0.001(5) C
C12 0.056(8) 0.042(7) 0.054(8) 0.001(7) 0.012(7) -0.013(6) C
C13 0.069(9) 0.046(7) 0.070(9) -0.022(7) 0.026(7) -0.008(7) C
C14 0.050(8) 0.055(8) 0.053(8) -0.011(7) 0.010(6) 0.002(7) C
N2 0.035(5) 0.042(5) 0.041(5) -0.004(5) 0.010(4) -0.002(5) N
C15 0.029(5) 0.032(5) 0.047(7) 0.005(5) 0.010(5) -0.002(5) C
C16 0.044(6) 0.026(5) 0.040(6) -0.002(5) 0.018(5) 0.003(5) C
O5 0.036(4) 0.031(4) 0.051(5) -0.002(4) 0.003(4) -0.001(4) O
C17 0.043(6) 0.037(6) 0.044(7) 0.001(6) 0.011(5) 0.007(6) C
O6 0.051(6) 0.035(5) 0.081(7) 0.001(5) -0.011(5) 0.009(5) O
C18 0.043(6) 0.032(6) 0.049(7) 0.004(5) 0.020(5) 0.000(5) C
C19 0.039(6) 0.037(6) 0.035(6) 0.000(6) -0.004(5) -0.004(5) C
C20 0.047(8) 0.029(6) 0.08(1) 0.002(6) -0.004(8) 0.008(7) C
C21 0.047(8) 0.039(7) 0.071(9) -0.008(7) -0.004(7) 0.002(7) C
N3 0.031(5) 0.045(6) 0.060(7) 0.002(5) -0.000(5) 0.005(6) N
C22 0.036(6) 0.036(6) 0.048(7) -0.002(5) 0.012(5) 0.006(6) C
C23 0.044(6) 0.037(6) 0.039(6) -0.007(6) 0.012(5) -0.008(5) C
O7 0.049(5) 0.039(5) 0.041(5) -0.006(4) -0.011(4) 0.002(4) O
C24 0.032(7) 0.038(7) 0.12(1) 0.002(6) -0.002(8) -0.017(8) C
O8 0.067(7) 0.072(7) 0.23(2) 0.021(7) -0.059(9) -0.059(9) O
C25 0.028(6) 0.032(6) 0.077(9) -0.000(5) 0.006(6) 0.002(7) C
C26 0.037(7) 0.040(7) 0.09(1) -0.005(6) -0.010(7) -0.002(8) C
C27 0.08(1) 0.043(8) 0.09(1) -0.005(9) -0.01(1) 0.008(9) C
C28 0.064(9) 0.046(8) 0.08(1) 0.002(8) -0.004(9) 0.007(8) C
N4 0.042(6) 0.050(6) 0.056(7) 0.001(5) 0.009(5) -0.004(6) N
C29 0.030(6) 0.044(7) 0.077(9) -0.000(6) 0.012(6) -0.000(7) C

loop_
_atom_site_label
_atom_site_fract_x
_atom_site_fract_y
_atom_site_fract_z
_atom_site_U_iso_or_equiv
_atom_site_occupancy
_atom_site_thermal_displace_type
_atom_site_calc_flag
_atom_site_calc_attached_atom
_atom_site_type_symbol
HG1 1.06455(3) 0.32421(4) 0.87019(3) 0.0416 1.000 Uani ? ? Hg
HG2 2.04554(3) 0.26584(4) 0.32414(3) 0.0444 1.000 Uani ? ? Hg
CL1 1.1245(2) 0.1590(3) 0.8873(2) 0.051(2) 1.000 Uani ? ? Cl
CL2 1.0142(3) 0.4797(3) 0.9089(2) 0.063(2) 1.000 Uani ? ? Cl
CL3 1.9893(3) 0.1005(3) 0.3092(2) 0.058(2) 1.000 Uani ? ? Cl
CL4 2.0917(3) 0.4254(3) 0.2883(2) 0.072(2) 1.000 Uani ? ? Cl
C1 1.5520(7) 0.3015(9) 0.5959(5) 0.031(5) 1.000 Uani ? ? C
C2 1.4857(8) 0.2394(9) 0.6358(6) 0.038(6) 1.000 Uani ? ? C
O1 1.4139(5) 0.3073(6) 0.6548(4) 0.038(4) 1.000 Uani ? ? O
C3 1.3624(8) 0.2742(9) 0.7037(6) 0.037(6) 1.000 Uani ? ? C
O2 1.3748(6) 0.1965(7) 0.7317(5) 0.049(5) 1.000 Uani ? ? O
C4 1.2897(8) 0.3470(9) 0.7184(6) 0.038(6) 1.000 Uani ? ? C
C5 1.2777(8) 0.440(1) 0.6886(6) 0.040(6) 1.000 Uani ? ? C
C6 1.2064(9) 0.501(1) 0.7074(7) 0.043(7) 1.000 Uani ? ? C
C7 1.1510(8) 0.4663(9) 0.7553(6) 0.038(6) 1.000 Uani ? ? C
N1 1.1628(6) 0.3773(8) 0.7862(5) 0.036(5) 1.000 Uani ? ? N
C8 1.2310(8) 0.320(1) 0.7679(6) 0.040(6) 1.000 Uani ? ? C
C9 1.6171(8) 0.2248(9) 0.5647(6) 0.033(6) 1.000 Uani ? ? C
O3 1.6911(5) 0.2845(6) 0.5400(4) 0.038(4) 1.000 Uani ? ? O
C10 1.7466(8) 0.236(1) 0.5016(7) 0.041(6) 1.000 Uani ? ? C
O4 1.7419(7) 0.1486(7) 0.4878(6) 0.061(6) 1.000 Uani ? ? O
C11 1.8163(7) 0.3071(9) 0.4751(6) 0.031(6) 1.000 Uani ? ? C
C12 1.820(1) 0.409(1) 0.4921(7) 0.050(7) 1.000 Uani ? ? C
C13 1.886(1) 0.467(1) 0.4659(8) 0.061(8) 1.000 Uani ? ? C
C14 1.946(1) 0.425(1) 0.4237(7) 0.052(8) 1.000 Uani ? ? C
N2 1.9451(7) 0.3273(8) 0.4088(5) 0.040(5) 1.000 Uani ? ? N
C15 1.8799(8) 0.2684(9) 0.4339(6) 0.035(6) 1.000 Uani ? ? C
C16 1.5036(8) 0.3665(9) 0.5451(6) 0.036(6) 1.000 Uani ? ? C
O5 1.4450(6) 0.2982(6) 0.5096(4) 0.039(4) 1.000 Uani ? ? O
C17 1.3757(9) 0.338(1) 0.4744(6) 0.041(6) 1.000 Uani ? ? C
O6 1.3631(7) 0.4260(7) 0.4671(5) 0.052(6) 1.000 Uani ? ? O
C18 1.3169(9) 0.2576(9) 0.4482(6) 0.041(6) 1.000 Uani ? ? C
C19 1.3313(9) 0.1557(9) 0.4626(6) 0.037(6) 1.000 Uani ? ? C
C20 1.268(1) 0.086(1) 0.4374(8) 0.048(8) 1.000 Uani ? ? C
C21 1.197(1) 0.119(1) 0.3995(8) 0.051(8) 1.000 Uani ? ? C
N3 1.1841(7) 0.2163(9) 0.3852(6) 0.044(6) 1.000 Uani ? ? N
C22 1.2432(8) 0.284(1) 0.4079(6) 0.040(6) 1.000 Uani ? ? C
C23 1.6061(9) 0.371(1) 0.6414(6) 0.040(6) 1.000 Uani ? ? C
O7 1.6694(6) 0.3089(7) 0.6784(4) 0.043(5) 1.000 Uani ? ? O
C24 1.731(1) 0.350(1) 0.716(1) 0.053(9) 1.000 Uani ? ? C
O8 1.7236(9) 0.436(1) 0.7351(9) 0.103(9) 1.000 Uani ? ? O
C25 1.8023(8) 0.283(1) 0.7406(8) 0.041(7) 1.000 Uani ? ? C
C26 1.802(1) 0.180(1) 0.7275(8) 0.051(8) 1.000 Uani ? ? C
C27 1.873(1) 0.121(1) 0.7488(9) 0.07(1) 1.000 Uani ? ? C
C28 1.938(1) 0.166(1) 0.7871(9) 0.061(9) 1.000 Uani ? ? C
N4 1.9390(8) 0.2619(9) 0.8031(6) 0.049(6) 1.000 Uani ? ? N
C29 1.8711(9) 0.321(1) 0.7781(8) 0.047(7) 1.000 Uani ? ? C
C30 0.0762(5) 0.1265(5) 0.6198(3) 0.09(1) 0.500 Uiso ? ? C
CL5 0.1892(5) 0.0832(5) 0.6245(3) 0.157(6) 0.500 Uiso ? ? Cl
CL6 0.0227(5) 0.0947(5) 0.5401(3) 0.180(8) 0.500 Uiso ? ? Cl
C31 0.0845(5) 0.2332(5) 0.6199(3) 0.13(2) 0.500 Uiso ? ? C
CL7 0.0121(5) 0.2913(5) 0.6426(3) 0.075(2) 0.500 Uiso ? ? Cl
CL8 0.1680(5) 0.2678(5) 0.5657(3) 0.102(3) 0.500 Uiso ? ? Cl
O10 -0.085(1) 0.137(1) 0.5867(7) 0.030(3) 0.500 Uiso ? ? O
O11 0.098(1) 0.218(1) 0.5199(9) 0.048(5) 0.500 Uiso ? ? O
H1 1.5159 0.2127 0.6731 0.0504 1.000 Uiso calc C2 H
H2 1.4613 0.1856 0.6105 0.0504 1.000 Uiso calc C2 H
H3 1.3174 0.4613 0.6558 0.0517 1.000 Uiso calc C5 H
H4 1.1961 0.5645 0.6877 0.0572 1.000 Uiso calc C6 H
H5 1.1015 0.5076 0.7672 0.0491 1.000 Uiso calc C7 H
H6 1.2405 0.2567 0.7892 0.0526 1.000 Uiso calc C8 H
H7 1.5870 0.1894 0.5305 0.0433 1.000 Uiso calc C9 H
H8 1.6390 0.1778 0.5960 0.0433 1.000 Uiso calc C9 H
H9 1.7775 0.4367 0.5209 0.0659 1.000 Uiso calc C12 H
H10 1.8908 0.5368 0.4769 0.0796 1.000 Uiso calc C13 H
H11 1.9902 0.4674 0.4044 0.0679 1.000 Uiso calc C14 H
H12 1.8778 0.1987 0.4229 0.0467 1.000 Uiso calc C15 H
H13 1.5462 0.3965 0.5172 0.0471 1.000 Uiso calc C16 H
H14 1.4692 0.4179 0.5652 0.0471 1.000 Uiso calc C16 H
H15 1.3818 0.1345 0.4884 0.0480 1.000 Uiso calc C19 H
H16 1.2741 0.0155 0.4468 0.0685 1.000 Uiso calc C20 H
H17 1.1551 0.0703 0.3825 0.0685 1.000 Uiso calc C21 H
H18 1.2351 0.3525 0.3962 0.0520 1.000 Uiso calc C22 H
H19 1.5663 0.4049 0.6697 0.0519 1.000 Uiso calc C23 H
H20 1.6382 0.4197 0.6170 0.0519 1.000 Uiso calc C23 H
H21 1.7524 0.1499 0.7042 0.0716 1.000 Uiso calc C26 H
H22 1.8774 0.0516 0.7373 0.0923 1.000 Uiso calc C27 H
H23 1.9867 0.1249 0.8031 0.0807 1.000 Uiso calc C28 H
H24 1.8720 0.3918 0.7870 0.0657 1.000 Uiso calc C29 H

loop_
_atom_type_symbol
_atom_type_description
_atom_type_scat_dispersion_real
_atom_type_scat_dispersion_imag
_atom_type_scat_source
C ? 0.002 0.002 International_Tables_Vol_IV_Table_2.3.1
H ? 0.000 0.000 International_Tables_Vol_IV_Table_2.3.1
Cl ? 0.132 0.159 International_Tables_Vol_IV_Table_2.3.1
Hg ? -3.084 9.223 International_Tables_Vol_IV_Table_2.3.1
N ? 0.004 0.003 International_Tables_Vol_IV_Table_2.3.1
O ? 0.008 0.006 International_Tables_Vol_IV_Table_2.3.1

loop_
_geom_angle_atom_site_label_1
_geom_angle_atom_site_label_2
_geom_angle_atom_site_label_3
_geom_angle
_geom_angle_site_symmetry_1
_geom_angle_site_symmetry_2
_geom_angle_site_symmetry_3
_geom_angle_publ_flag
CL1 HG1 CL2 151.36(15) . . . ?
CL1 HG1 N1 98.5(3) . . . ?
CL2 HG1 N1 101.1(3) . . . ?
CL3 HG2 CL4 153.93(15) . . . ?
CL3 HG2 N2 100.6(3) . . . ?
CL4 HG2 N2 96.4(3) . . . ?
C2 C1 C9 106.5(9) . . . ?
C2 C1 C16 112(1) . . . ?
C2 C1 C23 108(1) . . . ?
C9 C1 C16 111.6(9) . . . ?
C9 C1 C23 109(1) . . . ?
C16 C1 C23 108(1) . . . ?
C1 C2 O1 107.1(9) . . . ?
C2 O1 C3 115.4(9) . . . ?
O1 C3 O2 124(1) . . . ?
O1 C3 C4 111(1) . . . ?
O2 C3 C4 124(1) . . . ?
C3 C4 C5 124(1) . . . ?
C3 C4 C8 116(1) . . . ?
C5 C4 C8 118(1) . . . ?
C4 C5 C6 118(1) . . . ?
C5 C6 C7 118(1) . . . ?
C6 C7 N1 123(1) . . . ?
C7 N1 C8 117(1) . . . ?
C4 C8 N1 123(1) . . . ?
C1 C9 O3 105.6(9) . . . ?
C9 O3 C10 115(1) . . . ?
O3 C10 O4 125(1) . . . ?
O3 C10 C11 110(1) . . . ?
O4 C10 C11 123(1) . . . ?
C10 C11 C12 122(1) . . . ?
C10 C11 C15 118(1) . . . ?
C12 C11 C15 119(1) . . . ?
C11 C12 C13 118(1) . . . ?
C12 C13 C14 119(1) . . . ?
C13 C14 N2 122(1) . . . ?
C14 N2 C15 118(1) . . . ?
C11 C15 N2 121(1) . . . ?
C1 C16 O5 105.4(9) . . . ?
C16 O5 C17 118(1) . . . ?
O5 C17 O6 124(1) . . . ?
O5 C17 C18 110(1) . . . ?
O6 C17 C18 124(1) . . . ?
C17 C18 C19 122(1) . . . ?
C17 C18 C22 119(1) . . . ?
C19 C18 C22 118(1) . . . ?
C18 C19 C20 117(1) . . . ?
C19 C20 C21 119(1) . . . ?
C20 C21 N3 122(1) . . . ?
C21 N3 C22 118(1) . . . ?
C18 C22 N3 122(1) . . . ?
C1 C23 O7 107(1) . . . ?
C23 O7 C24 120(1) . . . ?
O7 C24 O8 121(1) . . . ?
O7 C24 C25 116(1) . . . ?
O8 C24 C25 121(1) . . . ?
C24 C25 C26 121(1) . . . ?
C24 C25 C29 119(1) . . . ?
C26 C25 C29 118(1) . . . ?
C25 C26 C27 119(1) . . . ?
C26 C27 C28 117(1) . . . ?
C27 C28 N4 124(1) . . . ?
C28 N4 C29 117(1) . . . ?
C25 C29 N4 122(1) . . . ?
CL5 C30 CL6 111.0(4) . . . ?
CL5 C30 C31 104.0(4) . . . ?
CL6 C30 C31 105.1(4) . . . ?
C30 CL6 O10 80.3(5) . . . ?
C30 C31 CL7 118.6(3) . . . ?
C30 C31 CL8 108.8(3) . . . ?
CL7 C31 CL8 128.63 . . . ?
C31 CL8 O11 79.1(7) . . . ?

loop_
_geom_bond_atom_site_label_1
_geom_bond_atom_site_label_2
_geom_bond_distance
_geom_bond_site_symmetry_1
_geom_bond_site_symmetry_2
_geom_bond_publ_flag
HG1 CL1 2.382(4) . . ?
HG1 CL2 2.335(4) . . ?
HG1 N1 2.394(10) . . ?
HG2 CL3 2.358(4) . . ?
HG2 CL4 2.344(4) . . ?
HG2 N2 2.459(10) . . ?
C1 C2 1.53(2) . . ?
C1 C9 1.55(2) . . ?
C1 C16 1.52(2) . . ?
C1 C23 1.53(2) . . ?
C2 O1 1.45(1) . . ?
O1 C3 1.35(1) . . ?
C3 O2 1.19(2) . . ?
C3 C4 1.48(2) . . ?
C4 C5 1.38(2) . . ?
C4 C8 1.40(2) . . ?
C5 C6 1.39(2) . . ?
C6 C7 1.37(2) . . ?
C7 N1 1.35(2) . . ?
N1 C8 1.33(2) . . ?
C9 O3 1.45(1) . . ?
O3 C10 1.32(1) . . ?
C10 O4 1.19(2) . . ?
C10 C11 1.51(2) . . ?
C11 C12 1.39(2) . . ?
C11 C15 1.38(2) . . ?
C12 C13 1.37(2) . . ?
C13 C14 1.38(2) . . ?
C14 N2 1.33(2) . . ?
N2 C15 1.35(2) . . ?
C16 O5 1.44(2) . . ?
O5 C17 1.35(2) . . ?
C17 O6 1.19(2) . . ?
C17 C18 1.47(2) . . ?
C18 C19 1.40(2) . . ?
C18 C22 1.40(2) . . ?
C19 C20 1.41(2) . . ?
C20 C21 1.36(2) . . ?
C21 N3 1.34(2) . . ?
N3 C22 1.32(2) . . ?
C23 O7 1.45(2) . . ?
O7 C24 1.30(2) . . ?
C24 O8 1.21(2) . . ?
C24 C25 1.46(2) . . ?
C25 C26 1.39(2) . . ?
C25 C29 1.36(2) . . ?
C26 C27 1.37(2) . . ?
C27 C28 1.37(2) . . ?
C28 N4 1.31(2) . . ?
N4 C29 1.37(2) . . ?
C30 CL5 1.764(7) . . ?
C30 CL6 1.861(7) . . ?
C30 C31 1.416(7) . . ?
CL6 O10 1.95(2) . . ?
C31 CL7 1.4056 . . ?
C31 CL8 1.7462 . . ?
CL8 O11 1.53(2) . . ?

loop_
_geom_contact_atom_site_label_1
_geom_contact_atom_site_label_2
_geom_contact_distance
_geom_contact_site_symmetry_1
_geom_contact_site_symmetry_2
_geom_contact_publ_flag
? ? ? ? ? ?
